data_9002408
loop_
_publ_author_name
'Geiger, C. A.'
'Armbruster, T.'
'Khomenko, V.'
'Quartieri, S.'

_publ_section_title
;
 Cordierite I: The coordination of Fe2+
 Sample: DA-1
;
_journal_name_full 'American Mineralogist'
_journal_page_first 1255
_journal_page_last 1264
_journal_volume 85
_journal_year 2000
_chemical_formula_sum 'Al4 Fe0.14 Mg1.86 Na0.09 O18.58 Si5'
_chemical_name_mineral Cordierite
_space_group_IT_number 66
_symmetry_space_group_name_Hall '-C 2 2c'
_symmetry_space_group_name_H-M 'C c c m'
_cell_angle_alpha 90
_cell_angle_beta 90
_cell_angle_gamma 90
_cell_formula_units_Z 4
_cell_length_a 17.072
_cell_length_b 9.727
_cell_length_c 9.351
_cell_volume 1552.821
_database_code_amcsd 0002493
_exptl_crystal_density_diffrn 2.570
_cod_original_formula_sum 'Si5 Al4 (Mg1.86 Fe.14) Na.09 O18.58'
_cod_database_code 9002408

loop_
_space_group_symop_operation_xyz
x,y,z
1/2+x,1/2+y,z
x,-y,1/2+z
1/2+x,1/2-y,1/2+z
-x,y,1/2-z
1/2-x,1/2+y,1/2-z
-x,y,1/2+z
1/2-x,1/2+y,1/2+z
x,-y,1/2-z
1/2+x,1/2-y,1/2-z
x,y,-z
1/2+x,1/2+y,-z
-x,-y,z
1/2-x,1/2-y,z
-x,-y,-z
1/2-x,1/2-y,-z

loop_
_atom_site_aniso_label
_atom_site_aniso_U_11
_atom_site_aniso_U_22
_atom_site_aniso_U_33
_atom_site_aniso_U_12
_atom_site_aniso_U_13
_atom_site_aniso_U_23
Si21 0.00500 0.00390 0.00560 -0.00013 0.00000 0.00000
Si16 0.00510 0.00590 0.00510 0.00000 0.00000 0.00000
Si23 0.00470 0.00440 0.00560 -0.00059 0.00000 0.00000
Al26 0.00450 0.00520 0.00590 -0.00040 0.00000 0.00000
Al11 0.00720 0.00520 0.00610 -0.00169 0.00000 0.00000
MgM 0.00560 0.00590 0.00810 0.00000 0.00000 0.00000
FeM 0.00560 0.00590 0.00810 0.00000 0.00000 0.00000
NaCH0 0.04118 0.02585 0.06546 0.00249 0.00000 0.00000
OCH1 0.09435 0.09373 0.04963 0.00000 0.00000 0.00000
OCH2 0.04386 0.13710 0.03721 0.00000 0.00000 -0.01927
O16 0.00680 0.00910 0.00820 -0.00100 -0.00010 0.00310
O11 0.01040 0.00670 0.00750 -0.00050 0.00360 -0.00070
O13 0.00900 0.00880 0.00820 -0.00130 0.00200 -0.00290
O21 0.00970 0.01000 0.01710 -0.00630 0.00000 0.00000
O26 0.00500 0.01580 0.01660 -0.00250 0.00000 0.00000
O23 0.01330 0.00480 0.01730 0.00290 0.00000 0.00000

loop_
_atom_site_label
_atom_site_fract_x
_atom_site_fract_y
_atom_site_fract_z
_atom_site_occupancy
_atom_site_type_symbol
_atom_site_attached_hydrogens
Si21 0.30746 0.07779 0.00000 1.00000 Si 0
Si16 0.00000 0.00000 0.25000 1.00000 Si 0
Si23 0.36489 0.23727 0.50000 1.00000 Si 0
Al26 0.05090 0.19210 0.00000 1.00000 Al 0
Al11 0.25000 0.25000 0.25021 1.00000 Al 0
MgM 0.16264 0.00000 0.25000 0.93000 Mg 0
FeM 0.16264 0.00000 0.25000 0.07000 Fe 0
NaCH0 0.50000 0.00000 0.50000 0.09000 Na 0
OCH1 0.50000 0.00000 0.25000 0.32000 O 0
OCH2 0.44000 0.00000 0.25000 0.13000 O 0
O16 0.06225 0.08387 0.15115 1.00000 O 0
O11 0.25272 0.10278 0.14116 1.00000 O 0
O13 0.32679 0.31010 0.64158 1.00000 O 0
O21 0.37770 0.18450 0.00000 1.00000 O 0
O26 0.45699 0.24750 0.50000 1.00000 O 0
O23 0.33548 -0.07930 0.00000 1.00000 O 0

loop_
_cod_changelog_entry_id
_cod_changelog_entry_author
_cod_changelog_entry_date
_cod_changelog_entry_text
1
;cod-tools version 3.8.0
Id: cif_guess_AMCSD_atom_types 9581 2023-05-17 12:35:41Z saulius
;
2023-05-23T09:14:11+03:00
;Derived atom types and hydrogen counts
from atom names that follow the AMCSD naming convention
(Wat == water, O-H == hydroxyl).
;

loop_
_cod_related_entry_id
_cod_related_entry_database
_cod_related_entry_code
1 AMCSD 0002493
